data_4022201
loop_
_publ_author_name
'N. Satish Kumar'
'Praveen Kommana'
'J. J. Vittal'
'K. C. Kumara Swamy'

_publ_section_title
;
 Pentacoordinate Phosphoranes with Reversed Apicophilicity
 as Stable Intermediates in a Mitsunobu-Type Reaction
;
_journal_name_full 'Journal of Organic Chemistry'
_journal_page_first 6653
_journal_page_last 6658
_journal_paper_doi 10.1021/jo011150a
_journal_volume 67
_journal_year 2002
_chemical_formula_sum 'C32 H48 N3 O6 P'
_chemical_formula_weight 601.70
_chemical_name_systematic
; 
 ? 
;
_space_group_IT_number 14
_symmetry_cell_setting monoclinic
_symmetry_space_group_name_Hall '-P 2ybc'
_symmetry_space_group_name_H-M 'P 1 21/c 1'
_atom_sites_solution_hydrogens geom
_atom_sites_solution_primary direct
_atom_sites_solution_secondary difmap
_audit_creation_method SHELXL-97
_cell_angle_alpha 90.00
_cell_angle_beta 101.5380(10)
_cell_angle_gamma 90.00
_cell_formula_units_Z 4
_cell_length_a 16.2599(8)
_cell_length_b 18.4942(9)
_cell_length_c 11.2391(5)
_cell_measurement_reflns_used 3676
_cell_measurement_temperature 296(2)
_cell_measurement_theta_max 26.1
_cell_measurement_theta_min 2.30
_cell_volume 3311.5(3)
_computing_cell_refinement 'Bruker AXS, SAINT'
_computing_data_collection 'Bruker AXS, SMART'
_computing_data_reduction 'Bruker AXS, SAINT'
_computing_molecular_graphics 'Bruker AXS, SHELXTL'
_computing_publication_material 'Bruker AXS, SHELXTL'
_computing_structure_refinement 'SHELXL-97 (Sheldrick, 1997)'
_computing_structure_solution 'SHELXS-97 (Sheldrick, 1990)'
_diffrn_ambient_temperature 296(2)
_diffrn_measured_fraction_theta_full 1.000
_diffrn_measured_fraction_theta_max 1.000
_diffrn_measurement_method '\w scans'
_diffrn_radiation_monochromator graphite
_diffrn_radiation_source 'fine-focus sealed tube'
_diffrn_radiation_type MoK\a
_diffrn_radiation_wavelength 0.71073
_diffrn_reflns_av_R_equivalents 0.0541
_diffrn_reflns_av_sigmaI/netI 0.0560
_diffrn_reflns_limit_h_max 19
_diffrn_reflns_limit_h_min -19
_diffrn_reflns_limit_k_max 21
_diffrn_reflns_limit_k_min -16
_diffrn_reflns_limit_l_max 13
_diffrn_reflns_limit_l_min -13
_diffrn_reflns_number 19044
_diffrn_reflns_theta_full 25.00
_diffrn_reflns_theta_max 25.00
_diffrn_reflns_theta_min 1.69
_exptl_absorpt_coefficient_mu 0.128
_exptl_absorpt_correction_T_max 0.9713
_exptl_absorpt_correction_T_min 0.1789
_exptl_absorpt_correction_type 'sadabs (Sheldrick, 1996)'
_exptl_crystal_colour colorless
_exptl_crystal_density_diffrn 1.207
_exptl_crystal_density_meas ?
_exptl_crystal_density_method .
_exptl_crystal_description block
_exptl_crystal_F_000 1296
_exptl_crystal_size_max 0.40
_exptl_crystal_size_mid 0.32
_exptl_crystal_size_min 0.30
_refine_diff_density_max 0.296
_refine_diff_density_min -0.324
_refine_diff_density_rms 0.043
_refine_ls_extinction_method none
_refine_ls_goodness_of_fit_ref 1.012
_refine_ls_hydrogen_treatment mixed
_refine_ls_matrix_type full
_refine_ls_number_parameters 389
_refine_ls_number_reflns 5832
_refine_ls_number_restraints 0
_refine_ls_restrained_S_all 1.012
_refine_ls_R_factor_all 0.0732
_refine_ls_R_factor_gt 0.0472
_refine_ls_shift/su_max 0.000
_refine_ls_shift/su_mean 0.000
_refine_ls_structure_factor_coef Fsqd
_refine_ls_weighting_details 'calc w=1/[\s^2^(Fo^2^)+(0.0450P)^2^+0.0000P] where P=(Fo^2^+2Fc^2^)/3'
_refine_ls_weighting_scheme calc
_refine_ls_wR_factor_gt 0.1012
_refine_ls_wR_factor_ref 0.1073
_reflns_number_gt 3841
_reflns_number_total 5832
_reflns_threshold_expression >2sigma(I)
_cod_data_source_file jo011150a_s3.cif
_cod_data_source_block compd2d
_cod_original_sg_symbol_H-M 'P 21/c'
_cod_database_code 4022201

loop_
_symmetry_equiv_pos_as_xyz
'x, y, z'
'-x, y+1/2, -z+1/2'
'-x, -y, -z'
'x, -y-1/2, z-1/2'

loop_
_atom_site_label
_atom_site_type_symbol
_atom_site_fract_x
_atom_site_fract_y
_atom_site_fract_z
_atom_site_U_iso_or_equiv
_atom_site_adp_type
_atom_site_occupancy
_atom_site_symmetry_multiplicity
_atom_site_calc_flag
_atom_site_refinement_flags
P1 P 0.28482(3) 0.49207(3) 0.64860(5) 0.03544(16) Uani 1 1 d .
O1 O 0.26017(8) 0.57289(7) 0.58630(12) 0.0359(3) Uani 1 1 d .
O2 O 0.27222(9) 0.45192(7) 0.51939(12) 0.0385(4) Uani 1 1 d .
O3 O 0.19619(8) 0.49687(7) 0.69768(12) 0.0379(4) Uani 1 1 d .
O4 O 0.40683(10) 0.36383(9) 0.64194(15) 0.0539(4) Uani 1 1 d .
O5 O 0.32360(10) 0.28405(8) 0.71416(16) 0.0587(5) Uani 1 1 d .
O6 O 0.10118(9) 0.44077(8) 0.78002(13) 0.0460(4) Uani 1 1 d .
N1 N 0.29530(11) 0.40289(9) 0.71678(15) 0.0382(4) Uani 1 1 d .
N2 N 0.22359(11) 0.38103(10) 0.76139(16) 0.0408(5) Uani 1 1 d .
N3 N 0.36981(11) 0.52112(10) 0.73640(15) 0.0437(5) Uani 1 1 d .
H3 H 0.3799 0.5661 0.7257 0.052 Uiso 1 1 calc R
C1 C 0.31051(12) 0.63150(11) 0.57228(18) 0.0341(5) Uani 1 1 d .
C2 C 0.28962(13) 0.69929(11) 0.61505(19) 0.0361(5) Uani 1 1 d .
C3 C 0.34082(14) 0.75665(12) 0.5956(2) 0.0471(6) Uani 1 1 d .
H3 H 0.3295 0.8021 0.6239 0.056 Uiso 1 1 calc R
C4 C 0.40737(15) 0.75020(13) 0.5370(2) 0.0516(6) Uani 1 1 d .
C5 C 0.42375(13) 0.68296(13) 0.4940(2) 0.0464(6) Uani 1 1 d .
H5 H 0.4673 0.6779 0.4521 0.056 Uiso 1 1 calc R
C6 C 0.37685(13) 0.62273(12) 0.51173(19) 0.0374(5) Uani 1 1 d .
C7 C 0.39691(13) 0.54993(12) 0.4617(2) 0.0407(5) Uani 1 1 d .
H7A H 0.4458 0.5549 0.4251 0.049 Uiso 1 1 calc R
H7B H 0.4106 0.5157 0.5281 0.049 Uiso 1 1 calc R
C8 C 0.32493(13) 0.52070(11) 0.36852(19) 0.0365(5) Uani 1 1 d .
C9 C 0.31998(15) 0.53736(12) 0.2471(2) 0.0446(6) Uani 1 1 d .
H9 H 0.3617 0.5658 0.2251 0.054 Uiso 1 1 calc R
C10 C 0.25497(16) 0.51291(13) 0.1582(2) 0.0471(6) Uani 1 1 d .
C11 C 0.19351(15) 0.47192(12) 0.1944(2) 0.0461(6) Uani 1 1 d .
H11 H 0.1490 0.4560 0.1347 0.055 Uiso 1 1 calc R
C12 C 0.19352(14) 0.45274(11) 0.31430(19) 0.0389(5) Uani 1 1 d .
C13 C 0.26205(13) 0.47817(11) 0.39972(18) 0.0360(5) Uani 1 1 d .
C14 C 0.45876(18) 0.81560(15) 0.5176(3) 0.0854(10) Uani 1 1 d .
H14A H 0.4381 0.8573 0.5532 0.128 Uiso 1 1 calc R
H14B H 0.4544 0.8235 0.4321 0.128 Uiso 1 1 calc R
H14C H 0.5165 0.8076 0.5551 0.128 Uiso 1 1 calc R
C15 C 0.25100(19) 0.52897(15) 0.0253(2) 0.0721(8) Uani 1 1 d .
H15A H 0.2926 0.5645 0.0175 0.108 Uiso 1 1 calc R
H15B H 0.1963 0.5472 -0.0103 0.108 Uiso 1 1 calc R
H15C H 0.2615 0.4854 -0.0157 0.108 Uiso 1 1 calc R
C16 C 0.21336(14) 0.71149(12) 0.6741(2) 0.0420(6) Uani 1 1 d .
C17 C 0.20531(17) 0.79093(13) 0.7089(3) 0.0666(8) Uani 1 1 d .
H17A H 0.1978 0.8204 0.6372 0.100 Uiso 1 1 calc R
H17B H 0.2553 0.8057 0.7644 0.100 Uiso 1 1 calc R
H17C H 0.1578 0.7965 0.7468 0.100 Uiso 1 1 calc R
C18 C 0.22085(17) 0.66786(14) 0.7915(2) 0.0634(7) Uani 1 1 d .
H18A H 0.1742 0.6788 0.8290 0.095 Uiso 1 1 calc R
H18B H 0.2723 0.6802 0.8459 0.095 Uiso 1 1 calc R
H18C H 0.2207 0.6172 0.7731 0.095 Uiso 1 1 calc R
C19 C 0.13358(14) 0.69069(15) 0.5839(2) 0.0594(7) Uani 1 1 d .
H19A H 0.1348 0.6400 0.5663 0.089 Uiso 1 1 calc R
H19B H 0.1304 0.7178 0.5103 0.089 Uiso 1 1 calc R
H19C H 0.0855 0.7012 0.6184 0.089 Uiso 1 1 calc R
C20 C 0.12176(14) 0.40760(13) 0.3470(2) 0.0458(6) Uani 1 1 d .
C21 C 0.15475(16) 0.33718(14) 0.4131(2) 0.0652(8) Uani 1 1 d .
H21A H 0.1932 0.3487 0.4872 0.098 Uiso 1 1 calc R
H21B H 0.1831 0.3089 0.3619 0.098 Uiso 1 1 calc R
H21C H 0.1085 0.3100 0.4313 0.098 Uiso 1 1 calc R
C22 C 0.05707(16) 0.38535(15) 0.2339(2) 0.0650(8) Uani 1 1 d .
H22A H 0.0138 0.3569 0.2579 0.097 Uiso 1 1 calc R
H22B H 0.0843 0.3574 0.1809 0.097 Uiso 1 1 calc R
H22C H 0.0327 0.4279 0.1921 0.097 Uiso 1 1 calc R
C23 C 0.07427(15) 0.45282(16) 0.4258(2) 0.0630(8) Uani 1 1 d .
H23A H 0.1127 0.4691 0.4970 0.095 Uiso 1 1 calc R
H23B H 0.0312 0.4238 0.4494 0.095 Uiso 1 1 calc R
H23C H 0.0492 0.4939 0.3803 0.095 Uiso 1 1 calc R
C24 C 0.17512(14) 0.43504(12) 0.74807(18) 0.0375(5) Uani 1 1 d .
C25 C 0.34618(14) 0.35052(12) 0.6857(2) 0.0428(6) Uani 1 1 d .
C26 C 0.36956(17) 0.22314(13) 0.6780(3) 0.0639(8) Uani 1 1 d .
H27 H 0.4248 0.2391 0.6660 0.077 Uiso 1 1 calc R
C27 C 0.3204(2) 0.19325(19) 0.5628(3) 0.1049(12) Uani 1 1 d .
H27A H 0.2650 0.1809 0.5736 0.157 Uiso 1 1 calc R
H27B H 0.3477 0.1507 0.5408 0.157 Uiso 1 1 calc R
H27C H 0.3166 0.2288 0.4997 0.157 Uiso 1 1 calc R
C28 C 0.3796(2) 0.16944(16) 0.7797(3) 0.0929(10) Uani 1 1 d .
H28A H 0.4073 0.1921 0.8538 0.139 Uiso 1 1 calc R
H28B H 0.4127 0.1293 0.7620 0.139 Uiso 1 1 calc R
H28C H 0.3254 0.1525 0.7886 0.139 Uiso 1 1 calc R
C29 C 0.06807(14) 0.37413(13) 0.8235(2) 0.0500(6) Uani 1 1 d .
H29 H 0.1128 0.3489 0.8796 0.060 Uiso 1 1 calc R
C30 C 0.00175(16) 0.39901(16) 0.8902(2) 0.0694(8) Uani 1 1 d .
H30A H 0.0247 0.4355 0.9481 0.104 Uiso 1 1 calc R
H30B H -0.0169 0.3587 0.9318 0.104 Uiso 1 1 calc R
H30C H -0.0449 0.4187 0.8333 0.104 Uiso 1 1 calc R
C31 C 0.03432(18) 0.32639(15) 0.7173(3) 0.0761(9) Uani 1 1 d .
H31A H -0.0091 0.3515 0.6623 0.114 Uiso 1 1 calc R
H31B H 0.0116 0.2831 0.7453 0.114 Uiso 1 1 calc R
H31C H 0.0788 0.3139 0.6763 0.114 Uiso 1 1 calc R
C32 C 0.43295(15) 0.48635(14) 0.8303(2) 0.0589(7) Uani 1 1 d .
H32A H 0.4054 0.4577 0.8818 0.088 Uiso 1 1 calc R
H32B H 0.4666 0.5227 0.8779 0.088 Uiso 1 1 calc R
H32C H 0.4681 0.4559 0.7925 0.088 Uiso 1 1 calc R

loop_
_atom_site_aniso_label
_atom_site_aniso_U_11
_atom_site_aniso_U_22
_atom_site_aniso_U_33
_atom_site_aniso_U_23
_atom_site_aniso_U_13
_atom_site_aniso_U_12
P1 0.0401(3) 0.0280(3) 0.0370(3) 0.0029(2) 0.0050(3) 0.0016(3)
O1 0.0388(8) 0.0252(8) 0.0423(9) 0.0048(6) 0.0044(7) -0.0006(7)
O2 0.0508(9) 0.0278(8) 0.0354(9) 0.0019(6) 0.0053(7) 0.0003(7)
O3 0.0428(8) 0.0283(8) 0.0430(9) 0.0053(7) 0.0098(7) 0.0020(7)
O4 0.0547(10) 0.0398(10) 0.0732(12) 0.0084(8) 0.0268(9) 0.0037(8)
O5 0.0661(11) 0.0280(10) 0.0904(13) 0.0076(9) 0.0357(10) 0.0047(9)
O6 0.0457(9) 0.0385(9) 0.0571(10) 0.0057(8) 0.0179(8) -0.0009(8)
N1 0.0416(10) 0.0309(11) 0.0427(11) 0.0077(8) 0.0103(9) 0.0035(9)
N2 0.0454(11) 0.0346(11) 0.0436(12) 0.0062(9) 0.0115(9) 0.0013(9)
N3 0.0496(11) 0.0311(11) 0.0448(11) 0.0063(9) -0.0040(9) 0.0009(9)
C1 0.0354(11) 0.0293(12) 0.0347(12) 0.0035(9) 0.0005(10) -0.0041(10)
C2 0.0404(12) 0.0268(12) 0.0390(13) 0.0012(10) 0.0027(10) -0.0009(10)
C3 0.0484(14) 0.0297(13) 0.0628(16) -0.0055(11) 0.0103(12) -0.0019(11)
C4 0.0481(14) 0.0334(14) 0.0749(18) -0.0018(12) 0.0161(13) -0.0077(12)
C5 0.0382(13) 0.0432(15) 0.0596(16) -0.0001(12) 0.0136(11) -0.0049(12)
C6 0.0352(12) 0.0333(13) 0.0418(14) -0.0005(10) 0.0034(10) 0.0016(10)
C7 0.0393(12) 0.0348(13) 0.0492(14) 0.0020(11) 0.0115(11) 0.0033(11)
C8 0.0454(13) 0.0272(12) 0.0382(13) -0.0010(10) 0.0114(11) 0.0048(10)
C9 0.0581(15) 0.0295(13) 0.0509(16) 0.0025(11) 0.0218(13) 0.0010(12)
C10 0.0683(16) 0.0385(14) 0.0361(14) 0.0012(11) 0.0143(12) 0.0008(13)
C11 0.0564(15) 0.0401(14) 0.0387(14) -0.0013(11) 0.0019(12) 0.0037(12)
C12 0.0501(14) 0.0284(12) 0.0374(13) -0.0015(10) 0.0066(11) 0.0020(11)
C13 0.0481(13) 0.0277(12) 0.0330(13) 0.0008(10) 0.0100(11) 0.0049(11)
C14 0.0775(19) 0.0440(18) 0.147(3) -0.0103(18) 0.051(2) -0.0205(16)
C15 0.105(2) 0.068(2) 0.0454(16) 0.0037(14) 0.0182(15) -0.0139(17)
C16 0.0476(13) 0.0312(13) 0.0476(14) -0.0007(11) 0.0108(11) 0.0030(11)
C17 0.0721(18) 0.0414(16) 0.095(2) -0.0089(15) 0.0366(16) 0.0029(14)
C18 0.091(2) 0.0512(17) 0.0518(16) -0.0027(13) 0.0245(15) 0.0033(16)
C19 0.0433(14) 0.0608(18) 0.0740(18) -0.0005(14) 0.0118(13) 0.0031(13)
C20 0.0481(13) 0.0434(15) 0.0435(14) 0.0020(11) 0.0034(11) -0.0082(12)
C21 0.0765(18) 0.0462(17) 0.0683(19) 0.0087(14) 0.0033(15) -0.0170(15)
C22 0.0663(16) 0.0659(19) 0.0575(17) -0.0011(14) 0.0000(14) -0.0210(15)
C23 0.0496(15) 0.081(2) 0.0576(17) 0.0005(15) 0.0089(13) -0.0017(15)
C24 0.0458(13) 0.0300(13) 0.0361(13) 0.0014(10) 0.0067(10) -0.0008(11)
C25 0.0488(14) 0.0340(14) 0.0453(15) 0.0073(11) 0.0088(12) 0.0048(12)
C26 0.0655(17) 0.0298(15) 0.106(2) -0.0023(15) 0.0397(17) 0.0019(13)
C27 0.138(3) 0.085(3) 0.090(3) -0.018(2) 0.018(2) 0.027(2)
C28 0.105(2) 0.0467(19) 0.117(3) 0.0082(18) -0.002(2) 0.0182(18)
C29 0.0478(14) 0.0450(15) 0.0578(16) 0.0172(12) 0.0122(12) -0.0011(12)
C30 0.0673(17) 0.080(2) 0.0671(19) 0.0024(15) 0.0278(15) -0.0127(16)
C31 0.088(2) 0.0504(18) 0.096(2) -0.0110(16) 0.0341(18) -0.0192(16)
C32 0.0546(15) 0.0555(17) 0.0575(16) 0.0066(13) -0.0107(13) 0.0052(14)

loop_
_atom_type_symbol
_atom_type_description
_atom_type_scat_dispersion_real
_atom_type_scat_dispersion_imag
_atom_type_scat_source
C C 0.0033 0.0016 'International Tables Vol C Tables 4.2.6.8 and 6.1.1.4'
H H 0.0000 0.0000 'International Tables Vol C Tables 4.2.6.8 and 6.1.1.4'
N N 0.0061 0.0033 'International Tables Vol C Tables 4.2.6.8 and 6.1.1.4'
O O 0.0106 0.0060 'International Tables Vol C Tables 4.2.6.8 and 6.1.1.4'
P P 0.1023 0.0942 'International Tables Vol C Tables 4.2.6.8 and 6.1.1.4'

loop_
_geom_angle_atom_site_label_1
_geom_angle_atom_site_label_2
_geom_angle_atom_site_label_3
_geom_angle
O2 P1 N3 129.97(9)
O2 P1 O3 111.46(8)
N3 P1 O3 118.38(9)
O2 P1 O1 93.34(7)
N3 P1 O1 93.59(8)
O3 P1 O1 86.52(7)
O2 P1 N1 86.89(8)
N3 P1 N1 92.73(9)
O3 P1 N1 85.52(7)
O1 P1 N1 171.53(8)
C1 O1 P1 130.68(12)
C13 O2 P1 132.31(13)
C24 O3 P1 114.06(13)
C25 O5 C26 117.60(18)
C24 O6 C29 115.86(18)
C25 N1 N2 118.18(18)
C25 N1 P1 123.27(14)
N2 N1 P1 113.25(13)
C24 N2 N1 105.70(17)
C32 N3 P1 133.01(16)
O1 C1 C6 119.75(19)
O1 C1 C2 117.97(18)
C6 C1 C2 122.20(19)
C3 C2 C1 115.60(19)
C3 C2 C16 121.05(19)
C1 C2 C16 123.30(19)
C4 C3 C2 124.0(2)
C5 C4 C3 118.0(2)
C5 C4 C14 121.4(2)
C3 C4 C14 120.6(2)
C4 C5 C6 121.6(2)
C5 C6 C1 118.5(2)
C5 C6 C7 119.58(19)
C1 C6 C7 121.85(19)
C8 C7 C6 112.39(17)
C9 C8 C13 118.3(2)
C9 C8 C7 119.3(2)
C13 C8 C7 122.44(19)
C10 C9 C8 121.8(2)
C9 C10 C11 117.5(2)
C9 C10 C15 121.8(2)
C11 C10 C15 120.6(2)
C10 C11 C12 124.4(2)
C11 C12 C13 115.1(2)
C11 C12 C20 121.05(19)
C13 C12 C20 123.84(19)
C8 C13 C12 122.86(19)
C8 C13 O2 118.98(18)
C12 C13 O2 117.70(18)
C19 C16 C18 110.5(2)
C19 C16 C17 107.83(19)
C18 C16 C17 106.38(19)
C19 C16 C2 109.15(18)
C18 C16 C2 111.30(19)
C17 C16 C2 111.62(18)
C23 C20 C22 106.5(2)
C23 C20 C12 109.60(19)
C22 C20 C12 112.00(18)
C23 C20 C21 110.4(2)
C22 C20 C21 106.7(2)
C12 C20 C21 111.49(19)
N2 C24 O6 127.5(2)
N2 C24 O3 121.00(19)
O6 C24 O3 111.45(19)
O4 C25 O5 124.6(2)
O4 C25 N1 123.0(2)
O5 C25 N1 112.41(19)
O5 C26 C27 108.3(2)
O5 C26 C28 106.5(2)
C27 C26 C28 112.1(3)
O6 C29 C31 109.27(19)
O6 C29 C30 104.9(2)
C31 C29 C30 113.1(2)

loop_
_geom_bond_atom_site_label_1
_geom_bond_atom_site_label_2
_geom_bond_distance
P1 O2 1.6073(14)
P1 N3 1.6206(18)
P1 O3 1.6452(14)
P1 O1 1.6652(14)
P1 N1 1.8123(18)
O1 C1 1.386(2)
O2 C13 1.408(2)
O3 C24 1.350(2)
O4 C25 1.212(2)
O5 C25 1.340(3)
O5 C26 1.454(3)
O6 C24 1.326(2)
O6 C29 1.467(3)
N1 C25 1.364(3)
N1 N2 1.417(2)
N2 C24 1.263(3)
N3 C32 1.465(3)
C1 C6 1.395(3)
C1 C2 1.408(3)
C2 C3 1.392(3)
C2 C16 1.536(3)
C3 C4 1.380(3)
C4 C5 1.379(3)
C4 C14 1.510(3)
C5 C6 1.387(3)
C6 C7 1.519(3)
C7 C8 1.506(3)
C8 C9 1.385(3)
C8 C13 1.389(3)
C9 C10 1.378(3)
C10 C11 1.379(3)
C10 C15 1.511(3)
C11 C12 1.394(3)
C12 C13 1.399(3)
C12 C20 1.538(3)
C16 C19 1.527(3)
C16 C18 1.530(3)
C16 C17 1.533(3)
C20 C23 1.534(3)
C20 C22 1.535(3)
C20 C21 1.541(3)
C26 C27 1.485(4)
C26 C28 1.499(4)
C29 C31 1.498(3)
C29 C30 1.503(3)

loop_
_cod_related_entry_id
_cod_related_entry_database
_cod_related_entry_code
1 ChemSpider 9127365
